data_7121538
loop_
_publ_author_name
'Zhang, Huiwen'
'Ma, Chunmei'
'Zheng, Ziwei'
'Sun, Rengwei'
'Yu, Xinhong'
'Zhao, Jianhong'

_publ_section_title
;
 Synthesis of 2-arylbenzofuran-3-carbaldehydes via an organocatalytic
 [3+2] annulation/oxidative aromatization reaction.
;
_journal_issue 39
_journal_name_full 'Chemical communications (Cambridge, England)'
_journal_page_first 4935
_journal_page_last 4938
_journal_paper_doi 10.1039/c8cc02474j
_journal_volume 54
_journal_year 2018
_chemical_formula_sum 'C20 H14 O3'
_chemical_formula_weight 302.31
_space_group_crystal_system orthorhombic
_space_group_IT_number 61
_space_group_name_Hall '-P 2ac 2ab'
_space_group_name_H-M_alt 'P b c a'
_symmetry_space_group_name_Hall '-P 2ac 2ab'
_symmetry_space_group_name_H-M 'P b c a'
_atom_sites_solution_hydrogens geom
_audit_creation_method SHELXL-2013
_audit_update_record
;
2017-06-22 deposited with the CCDC.
2018-04-19 downloaded from the CCDC.
;
_cell_angle_alpha 90
_cell_angle_beta 90
_cell_angle_gamma 90
_cell_formula_units_Z 8
_cell_length_a 7.2027(13)
_cell_length_b 18.296(3)
_cell_length_c 22.189(4)
_cell_measurement_reflns_used 3226
_cell_measurement_temperature 293(2)
_cell_measurement_theta_max 45.796
_cell_measurement_theta_min 4.453
_cell_volume 2924.1(9)
_computing_cell_refinement 'Bruker SMART'
_computing_data_collection 'Bruker SMART'
_computing_data_reduction 'Bruker SHELXTL'
_computing_molecular_graphics 'Bruker SHELXTL'
_computing_publication_material 'Bruker SHELXTL'
_computing_structure_refinement 'SHELXL-2013 (Sheldrick, 2013)'
_computing_structure_solution 'Bruker SHELXTL'
_diffrn_ambient_temperature 293(2)
_diffrn_measured_fraction_theta_full 1.000
_diffrn_measured_fraction_theta_max 1.000
_diffrn_measurement_device_type 'CCD area detector'
_diffrn_measurement_method 'phi and omega scans'
_diffrn_radiation_type MoK\a
_diffrn_radiation_wavelength 0.71073
_diffrn_reflns_av_R_equivalents 0.0416
_diffrn_reflns_av_unetI/netI 0.0285
_diffrn_reflns_Laue_measured_fraction_full 1.000
_diffrn_reflns_Laue_measured_fraction_max 1.000
_diffrn_reflns_limit_h_max 8
_diffrn_reflns_limit_h_min -8
_diffrn_reflns_limit_k_max 22
_diffrn_reflns_limit_k_min -21
_diffrn_reflns_limit_l_max 25
_diffrn_reflns_limit_l_min -27
_diffrn_reflns_number 16358
_diffrn_reflns_point_group_measured_fraction_full 1.000
_diffrn_reflns_point_group_measured_fraction_max 1.000
_diffrn_reflns_theta_full 25.242
_diffrn_reflns_theta_max 25.999
_diffrn_reflns_theta_min 1.836
_exptl_absorpt_coefficient_mu 0.092
_exptl_absorpt_correction_T_max 0.7456
_exptl_absorpt_correction_T_min 0.6522
_exptl_absorpt_correction_type multi-scan
_exptl_absorpt_process_details sadabs
_exptl_crystal_colour yellow
_exptl_crystal_density_diffrn 1.373
_exptl_crystal_description prismatic
_exptl_crystal_F_000 1264
_exptl_crystal_size_max 0.200
_exptl_crystal_size_mid 0.160
_exptl_crystal_size_min 0.130
_refine_diff_density_max 0.169
_refine_diff_density_min -0.160
_refine_diff_density_rms 0.036
_refine_ls_extinction_coef 0.0048(10)
_refine_ls_extinction_expression Fc^*^=kFc[1+0.001xFc^2^\l^3^/sin(2\q)]^-1/4^
_refine_ls_extinction_method SHELXL
_refine_ls_goodness_of_fit_ref 1.034
_refine_ls_hydrogen_treatment constr
_refine_ls_matrix_type full
_refine_ls_number_parameters 210
_refine_ls_number_reflns 2868
_refine_ls_number_restraints 0
_refine_ls_restrained_S_all 1.034
_refine_ls_R_factor_all 0.0614
_refine_ls_R_factor_gt 0.0458
_refine_ls_shift/su_max 0.001
_refine_ls_shift/su_mean 0.000
_refine_ls_structure_factor_coef Fsqd
_refine_ls_weighting_details 'w=1/[\s^2^(Fo^2^)+(0.0656P)^2^+0.4642P] where P=(Fo^2^+2Fc^2^)/3'
_refine_ls_weighting_scheme calc
_refine_ls_wR_factor_gt 0.1150
_refine_ls_wR_factor_ref 0.1256
_reflns_Friedel_coverage 0.000
_reflns_number_gt 2198
_reflns_number_total 2868
_reflns_threshold_expression 'I > 2\s(I)'
_cod_data_source_file c8cc02474j2.cif
_cod_data_source_block cd16106
_cod_depositor_comments 'Adding full bibliography for 7121538.cif.'
_cod_database_code 7121538
_shelx_space_group_comment
; 
The symmetry employed for this shelxl refinement is uniquely defined 
by the following loop, which should always be used as a source of 
symmetry information in preference to the above space-group names. 
They are only intended as comments. 
;
_shelx_estimated_absorpt_t_min 0.982
_shelx_estimated_absorpt_t_max 0.988
_shelxl_version_number 2013-4

loop_
_space_group_symop_operation_xyz
'x, y, z'
'-x+1/2, -y, z+1/2'
'-x, y+1/2, -z+1/2'
'x+1/2, -y+1/2, -z'
'-x, -y, -z'
'x-1/2, y, -z-1/2'
'x, -y-1/2, z-1/2'
'-x-1/2, y-1/2, z'

loop_
_atom_site_label
_atom_site_type_symbol
_atom_site_fract_x
_atom_site_fract_y
_atom_site_fract_z
_atom_site_U_iso_or_equiv
_atom_site_adp_type
_atom_site_occupancy
_atom_site_site_symmetry_order
_atom_site_calc_flag
_atom_site_refinement_flags_posn
_atom_site_refinement_flags_adp
O1 O 0.04522(17) 1.01228(6) 0.35947(5) 0.0487(3) Uani 1 1 d . .
O2 O -0.0738(2) 0.83228(7) 0.21855(6) 0.0784(5) Uani 1 1 d . .
O3 O -0.00014(18) 0.78724(6) 0.56870(5) 0.0549(4) Uani 1 1 d . .
C1 C 0.0840(3) 1.12015(11) 0.12927(9) 0.0702(6) Uani 1 1 d . .
H1 H 0.1146 1.1689 0.1225 0.084 Uiso 1 1 calc R U
C2 C 0.0492(3) 1.07598(13) 0.08157(10) 0.0779(7) Uani 1 1 d . .
H2 H 0.0557 1.0946 0.0426 0.093 Uiso 1 1 calc R U
C3 C 0.0040(3) 1.00346(12) 0.09060(9) 0.0697(6) Uani 1 1 d . .
H3 H -0.0219 0.9737 0.0577 0.084 Uiso 1 1 calc R U
C4 C -0.0029(3) 0.97510(10) 0.14713(8) 0.0559(5) Uani 1 1 d . .
H4 H -0.0309 0.9259 0.1523 0.067 Uiso 1 1 calc R U
C5 C 0.0315(2) 1.01893(9) 0.19793(7) 0.0442(4) Uani 1 1 d . .
C6 C 0.0749(3) 1.09389(9) 0.18871(8) 0.0528(4) Uani 1 1 d . .
C7 C 0.1046(3) 1.14116(9) 0.23827(9) 0.0605(5) Uani 1 1 d . .
H7 H 0.1328 1.1900 0.2309 0.073 Uiso 1 1 calc R U
C8 C 0.0934(3) 1.11780(9) 0.29579(8) 0.0566(5) Uani 1 1 d . .
H8 H 0.1108 1.1492 0.3283 0.068 Uiso 1 1 calc R U
C9 C 0.0545(2) 1.04406(8) 0.30370(7) 0.0450(4) Uani 1 1 d . .
C10 C 0.0256(2) 0.99397(8) 0.25890(7) 0.0413(4) Uani 1 1 d . .
C11 C -0.0048(2) 0.92540(8) 0.29012(7) 0.0422(4) Uani 1 1 d . .
C12 C 0.0127(2) 0.94009(8) 0.35027(7) 0.0437(4) Uani 1 1 d . .
C13 C 0.0093(2) 0.89663(8) 0.40549(7) 0.0441(4) Uani 1 1 d . .
C14 C 0.0919(2) 0.82854(9) 0.40977(7) 0.0481(4) Uani 1 1 d . .
H14 H 0.1491 0.8085 0.3760 0.058 Uiso 1 1 calc R U
C15 C 0.0910(3) 0.78990(9) 0.46316(7) 0.0485(4) Uani 1 1 d . .
H15 H 0.1449 0.7438 0.4650 0.058 Uiso 1 1 calc R U
C16 C 0.0099(2) 0.81984(9) 0.51373(7) 0.0433(4) Uani 1 1 d . .
C17 C -0.0714(3) 0.88836(9) 0.51025(7) 0.0493(4) Uani 1 1 d . .
H17 H -0.1265 0.9088 0.5442 0.059 Uiso 1 1 calc R U
C18 C -0.0709(3) 0.92596(8) 0.45716(7) 0.0484(4) Uani 1 1 d . .
H18 H -0.1252 0.9720 0.4555 0.058 Uiso 1 1 calc R U
C19 C -0.0595(3) 0.85352(9) 0.26961(8) 0.0541(5) Uani 1 1 d . .
H19 H -0.0869 0.8196 0.2995 0.065 Uiso 1 1 calc R U
C20 C 0.0787(3) 0.71698(10) 0.57585(8) 0.0624(5) Uani 1 1 d . .
H20A H 0.0181 0.6832 0.5492 0.094 Uiso 1 1 calc R U
H20B H 0.0627 0.7011 0.6168 0.094 Uiso 1 1 calc R U
H20C H 0.2087 0.7189 0.5664 0.094 Uiso 1 1 calc R U

loop_
_atom_site_aniso_label
_atom_site_aniso_U_11
_atom_site_aniso_U_22
_atom_site_aniso_U_33
_atom_site_aniso_U_23
_atom_site_aniso_U_13
_atom_site_aniso_U_12
O1 0.0659(8) 0.0408(6) 0.0395(6) -0.0040(5) -0.0019(5) -0.0023(5)
O2 0.1376(15) 0.0525(8) 0.0452(8) -0.0092(6) -0.0052(8) -0.0087(8)
O3 0.0734(9) 0.0532(7) 0.0380(7) 0.0043(5) 0.0015(5) 0.0010(6)
C1 0.0834(15) 0.0610(12) 0.0662(13) 0.0238(10) 0.0044(11) 0.0030(11)
C2 0.1017(18) 0.0838(15) 0.0481(12) 0.0211(11) 0.0047(11) 0.0149(13)
C3 0.0929(16) 0.0736(13) 0.0427(10) 0.0033(9) 0.0000(9) 0.0140(11)
C4 0.0684(12) 0.0560(11) 0.0433(10) 0.0026(8) 0.0015(8) 0.0102(9)
C5 0.0432(9) 0.0464(9) 0.0429(9) 0.0042(7) 0.0026(7) 0.0087(7)
C6 0.0545(10) 0.0494(9) 0.0545(10) 0.0118(8) 0.0014(8) 0.0062(8)
C7 0.0708(13) 0.0395(8) 0.0713(13) 0.0108(8) -0.0004(10) -0.0048(8)
C8 0.0695(13) 0.0411(9) 0.0593(11) -0.0035(8) -0.0042(9) -0.0026(8)
C9 0.0512(10) 0.0407(8) 0.0431(9) 0.0020(7) -0.0004(7) 0.0018(7)
C10 0.0422(9) 0.0398(8) 0.0419(9) 0.0008(7) 0.0011(6) 0.0045(7)
C11 0.0507(10) 0.0391(8) 0.0368(8) -0.0005(6) 0.0014(6) 0.0027(7)
C12 0.0501(9) 0.0390(8) 0.0419(9) -0.0024(7) 0.0009(7) -0.0005(7)
C13 0.0527(10) 0.0431(9) 0.0364(8) -0.0032(7) -0.0009(7) -0.0030(7)
C14 0.0552(10) 0.0503(9) 0.0389(8) -0.0023(7) 0.0061(7) 0.0066(8)
C15 0.0555(10) 0.0457(9) 0.0443(9) -0.0006(7) 0.0004(7) 0.0074(7)
C16 0.0496(10) 0.0454(9) 0.0349(8) 0.0008(7) -0.0026(6) -0.0056(7)
C17 0.0640(11) 0.0469(9) 0.0371(8) -0.0087(7) 0.0038(7) -0.0022(8)
C18 0.0649(11) 0.0369(8) 0.0435(9) -0.0044(7) -0.0002(8) 0.0010(8)
C19 0.0794(13) 0.0422(9) 0.0408(9) -0.0001(7) -0.0024(8) -0.0024(8)
C20 0.0725(13) 0.0632(11) 0.0514(11) 0.0158(8) 0.0017(9) 0.0084(10)

loop_
_atom_type_symbol
_atom_type_description
_atom_type_scat_dispersion_real
_atom_type_scat_dispersion_imag
_atom_type_scat_source
C C 0.0033 0.0016 'International Tables Vol C Tables 4.2.6.8 and 6.1.1.4'
H H 0.0000 0.0000 'International Tables Vol C Tables 4.2.6.8 and 6.1.1.4'
O O 0.0106 0.0060 'International Tables Vol C Tables 4.2.6.8 and 6.1.1.4'

loop_
_geom_angle_atom_site_label_1
_geom_angle_atom_site_label_2
_geom_angle_atom_site_label_3
_geom_angle
C12 O1 C9 106.61(12)
C16 O3 C20 118.56(13)
C2 C1 C6 121.36(19)
C2 C1 H1 119.3
C6 C1 H1 119.3
C1 C2 C3 120.23(19)
C1 C2 H2 119.9
C3 C2 H2 119.9
C4 C3 C2 120.6(2)
C4 C3 H3 119.7
C2 C3 H3 119.7
C3 C4 C5 121.08(18)
C3 C4 H4 119.5
C5 C4 H4 119.5
C4 C5 C6 118.29(15)
C4 C5 C10 124.88(15)
C6 C5 C10 116.83(15)
C1 C6 C7 120.88(17)
C1 C6 C5 118.38(17)
C7 C6 C5 120.73(15)
C8 C7 C6 122.20(16)
C8 C7 H7 118.9
C6 C7 H7 118.9
C7 C8 C9 116.07(16)
C7 C8 H8 122.0
C9 C8 H8 122.0
C10 C9 O1 111.40(13)
C10 C9 C8 126.13(15)
O1 C9 C8 122.45(14)
C9 C10 C5 118.00(14)
C9 C10 C11 104.81(14)
C5 C10 C11 137.20(14)
C12 C11 C19 120.73(14)
C12 C11 C10 106.40(13)
C19 C11 C10 132.66(15)
O1 C12 C11 110.74(13)
O1 C12 C13 113.97(13)
C11 C12 C13 135.26(14)
C14 C13 C18 117.99(15)
C14 C13 C12 122.71(14)
C18 C13 C12 119.21(14)
C15 C14 C13 121.20(15)
C15 C14 H14 119.4
C13 C14 H14 119.4
C16 C15 C14 119.84(15)
C16 C15 H15 120.1
C14 C15 H15 120.1
O3 C16 C15 125.34(15)
O3 C16 C17 115.10(14)
C15 C16 C17 119.56(14)
C18 C17 C16 120.20(15)
C18 C17 H17 119.9
C16 C17 H17 119.9
C17 C18 C13 121.21(15)
C17 C18 H18 119.4
C13 C18 H18 119.4
O2 C19 C11 127.87(16)
O2 C19 H19 116.1
C11 C19 H19 116.1
O3 C20 H20A 109.5
O3 C20 H20B 109.5
H20A C20 H20B 109.5
O3 C20 H20C 109.5
H20A C20 H20C 109.5
H20B C20 H20C 109.5

loop_
_geom_bond_atom_site_label_1
_geom_bond_atom_site_label_2
_geom_bond_distance
O1 C12 1.3570(18)
O1 C9 1.3689(19)
O2 C19 1.2022(19)
O3 C16 1.3598(18)
O3 C20 1.414(2)
C1 C2 1.355(3)
C1 C6 1.405(2)
C1 H1 0.9300
C2 C3 1.381(3)
C2 H2 0.9300
C3 C4 1.358(3)
C3 H3 0.9300
C4 C5 1.405(2)
C4 H4 0.9300
C5 C6 1.421(2)
C5 C10 1.429(2)
C6 C7 1.415(3)
C7 C8 1.348(2)
C7 H7 0.9300
C8 C9 1.389(2)
C8 H8 0.9300
C9 C10 1.368(2)
C10 C11 1.450(2)
C11 C12 1.367(2)
C11 C19 1.446(2)
C12 C13 1.461(2)
C13 C14 1.384(2)
C13 C18 1.392(2)
C14 C15 1.380(2)
C14 H14 0.9300
C15 C16 1.379(2)
C15 H15 0.9300
C16 C17 1.386(2)
C17 C18 1.364(2)
C17 H17 0.9300
C18 H18 0.9300
C19 H19 0.9300
C20 H20A 0.9600
C20 H20B 0.9600
C20 H20C 0.9600

loop_
_geom_torsion_atom_site_label_1
_geom_torsion_atom_site_label_2
_geom_torsion_atom_site_label_3
_geom_torsion_atom_site_label_4
_geom_torsion
C6 C1 C2 C3 -0.2(3)
C1 C2 C3 C4 -1.2(4)
C2 C3 C4 C5 1.4(3)
C3 C4 C5 C6 -0.3(3)
C3 C4 C5 C10 179.40(17)
C2 C1 C6 C7 -177.6(2)
C2 C1 C6 C5 1.2(3)
C4 C5 C6 C1 -1.0(2)
C10 C5 C6 C1 179.29(16)
C4 C5 C6 C7 177.83(17)
C10 C5 C6 C7 -1.9(2)
C1 C6 C7 C8 178.78(19)
C5 C6 C7 C8 0.0(3)
C6 C7 C8 C9 1.2(3)
C12 O1 C9 C10 0.97(18)
C12 O1 C9 C8 -177.52(16)
C7 C8 C9 C10 -0.5(3)
C7 C8 C9 O1 177.75(17)
O1 C9 C10 C5 -179.83(13)
C8 C9 C10 C5 -1.4(3)
O1 C9 C10 C11 0.23(18)
C8 C9 C10 C11 178.65(17)
C4 C5 C10 C9 -177.20(16)
C6 C5 C10 C9 2.5(2)
C4 C5 C10 C11 2.7(3)
C6 C5 C10 C11 -177.57(18)
C9 C10 C11 C12 -1.33(17)
C5 C10 C11 C12 178.74(18)
C9 C10 C11 C19 173.30(19)
C5 C10 C11 C19 -6.6(3)
C9 O1 C12 C11 -1.87(18)
C9 O1 C12 C13 176.61(13)
C19 C11 C12 O1 -173.40(15)
C10 C11 C12 O1 2.01(18)
C19 C11 C12 C13 8.6(3)
C10 C11 C12 C13 -176.02(17)
O1 C12 C13 C14 -138.08(16)
C11 C12 C13 C14 39.9(3)
O1 C12 C13 C18 38.3(2)
C11 C12 C13 C18 -143.7(2)
C18 C13 C14 C15 1.6(2)
C12 C13 C14 C15 178.04(16)
C13 C14 C15 C16 -1.3(3)
C20 O3 C16 C15 0.3(2)
C20 O3 C16 C17 179.63(16)
C14 C15 C16 O3 179.89(15)
C14 C15 C16 C17 0.5(3)
O3 C16 C17 C18 -179.51(15)
C15 C16 C17 C18 -0.1(3)
C16 C17 C18 C13 0.4(3)
C14 C13 C18 C17 -1.2(3)
C12 C13 C18 C17 -177.72(16)
C12 C11 C19 O2 -177.11(19)
C10 C11 C19 O2 8.9(3)
